data_7021554
loop_
_publ_author_name
'Sgro, Michael J.'
'Stephan, Douglas W.'

_publ_section_title
;
 Synthesis and reactivity of ruthenium tridentate bis-phosphinite ligand
 complexes.
;
_journal_issue 29
_journal_name_full 'Dalton transactions (Cambridge, England : 2003)'
_journal_page_first 10460
_journal_page_last 10472
_journal_paper_doi 10.1039/c3dt51065d
_journal_volume 42
_journal_year 2013
_chemical_formula_sum 'C34 H53 Cl N O2 P3 Ru'
_chemical_formula_weight 737.20
_space_group_IT_number 15
_symmetry_cell_setting monoclinic
_symmetry_space_group_name_Hall '-C 2yc'
_symmetry_space_group_name_H-M 'C 1 2/c 1'
_atom_sites_solution_hydrogens geom
_atom_sites_solution_primary direct
_atom_sites_solution_secondary difmap
_audit_creation_method SHELXL-97
_cell_angle_alpha 90.00
_cell_angle_beta 90.167(3)
_cell_angle_gamma 90.00
_cell_formula_units_Z 8
_cell_length_a 21.9644(8)
_cell_length_b 17.3583(8)
_cell_length_c 20.1248(9)
_cell_measurement_reflns_used 3317
_cell_measurement_temperature 150(2)
_cell_measurement_theta_max 23.07
_cell_measurement_theta_min 2.35
_cell_volume 7672.8(6)
_computing_cell_refinement 'Bruker SMART'
_computing_data_collection 'Bruker SMART'
_computing_data_reduction 'Bruker SAINT'
_computing_molecular_graphics 'Bruker SHELXTL'
_computing_publication_material 'Bruker SHELXTL'
_computing_structure_refinement 'SHELXL-97 (Sheldrick, 1997)'
_computing_structure_solution 'SHELXS-97 (Sheldrick, 1990)'
_diffrn_ambient_temperature 150(2)
_diffrn_measured_fraction_theta_full 0.993
_diffrn_measured_fraction_theta_max 0.993
_diffrn_measurement_device_type 'CCD area detector'
_diffrn_measurement_method 'phi and omega scans'
_diffrn_radiation_monochromator graphite
_diffrn_radiation_source 'fine-focus sealed tube'
_diffrn_radiation_type MoK\a
_diffrn_radiation_wavelength 0.71073
_diffrn_reflns_av_R_equivalents 0.0699
_diffrn_reflns_av_unetI/netI 0.0881
_diffrn_reflns_limit_h_max 28
_diffrn_reflns_limit_h_min -28
_diffrn_reflns_limit_k_max 22
_diffrn_reflns_limit_k_min -22
_diffrn_reflns_limit_l_max 24
_diffrn_reflns_limit_l_min -25
_diffrn_reflns_number 29264
_diffrn_reflns_theta_full 27.50
_diffrn_reflns_theta_max 27.50
_diffrn_reflns_theta_min 1.50
_exptl_absorpt_coefficient_mu 0.631
_exptl_absorpt_correction_T_max 0.7456
_exptl_absorpt_correction_T_min 0.6683
_exptl_absorpt_correction_type multi-scan
_exptl_absorpt_process_details SADABS
_exptl_crystal_colour yellow
_exptl_crystal_density_diffrn 1.276
_exptl_crystal_density_method 'not measured'
_exptl_crystal_description needle
_exptl_crystal_F_000 3088
_exptl_crystal_size_max 0.16
_exptl_crystal_size_mid 0.13
_exptl_crystal_size_min 0.13
_platon_squeeze_details
;PROBLEM: VERY LARGE Solvent Accessible VOID(S) in Structure   ! 
RESPONSE: During the 
refinement of the structure, electron density peaks were located 
that were believed to be highly disordered 
solvent molecules (possibly methylene chloride). Attempts 
made to model the solvent molecule were not successful. 
The SQUEEZE option in PLATON (Spek, 2009) indicated there was a 
large solvent cavity 1034.6 Ang^3. In the final cycles of refinement, 
this contribution (295) to the 
electron density was removed from the observed data. The 
density, the F(000) value, the molecular weight and the formula are 
given without taking into account the results obtained with the 
SQUEEZE option PLATON (Spek, 2009). Similar treatments of disordered 
solvent molecules were carried out by St\"ahler et al. (2001), 
Cox et al. (2003), Mohamed et al. (2003) and Athimoolam et al. (2005). 
References: 
  
Spek, A. L. (2009). Acta Cryst. D65, 148--155.
  
Athimoolam, S., Kumar, J., Ramakrishnan, V. & Rajaram, R.K. (2005). 
Acta Cryst. E61, m2014-m2017. 
  
Cox, J.P., Kumarasammy, Y., Nahar, L., Sarkar D.S. & Shoeb, M. 
(2003). Acta Cryst. E59, o975-o977. 
  
Mohamed, A.A., Krause Bauer, A.J., Bruce, E.A. & Bruce M.R.M. 
(2003). Acta Cryst. C59, m84-m86. 
  
Stahler, R., Nather, C. & Bensch, W. (2001). Acta Cryst. 
C57, 26-27.
;
_refine_diff_density_max 0.619
_refine_diff_density_min -0.510
_refine_diff_density_rms 0.099
_refine_ls_extinction_method none
_refine_ls_goodness_of_fit_ref 0.936
_refine_ls_hydrogen_treatment mixed
_refine_ls_matrix_type full
_refine_ls_number_parameters 383
_refine_ls_number_reflns 8769
_refine_ls_number_restraints 0
_refine_ls_restrained_S_all 0.936
_refine_ls_R_factor_all 0.0771
_refine_ls_R_factor_gt 0.0431
_refine_ls_shift/su_max 0.001
_refine_ls_shift/su_mean 0.000
_refine_ls_structure_factor_coef Fsqd
_refine_ls_weighting_details 'calc w=1/[\s^2^(Fo^2^)+(0.0363P)^2^+0.0000P] where P=(Fo^2^+2Fc^2^)/3'
_refine_ls_weighting_scheme calc
_refine_ls_wR_factor_gt 0.0826
_refine_ls_wR_factor_ref 0.0917
_reflns_number_gt 5894
_reflns_number_total 8769
_reflns_threshold_expression >2sigma(I)
_cod_data_source_file c3dt51065d.txt
_cod_data_source_block mjs047_Compound_6
_cod_depositor_comments
;
The following automatic conversions were performed:

'_symmetry_cell_setting' value 'Monoclinic' changed to 'monoclinic'
according to /home/saulius/struct/CIF-dictionaries/cif_core.dic
dictionary named 'cif_core.dic' version 2.4.2 from 2011-04-26.

Automatic conversion script
Id: cif_fix_values 1891 2012-01-12 08:04:46Z andrius 
;
_cod_original_sg_symbol_H-M C2/c
_cod_database_code 7021554

loop_
_symmetry_equiv_pos_as_xyz
'x, y, z'
'-x, y, -z+1/2'
'x+1/2, y+1/2, z'
'-x+1/2, y+1/2, -z+1/2'
'-x, -y, -z'
'x, -y, z-1/2'
'-x+1/2, -y+1/2, -z'
'x+1/2, -y+1/2, z-1/2'

loop_
_atom_site_label
_atom_site_type_symbol
_atom_site_fract_x
_atom_site_fract_y
_atom_site_fract_z
_atom_site_U_iso_or_equiv
_atom_site_adp_type
_atom_site_occupancy
_atom_site_symmetry_multiplicity
_atom_site_calc_flag
_atom_site_refinement_flags
Ru1 Ru 0.748283(11) -0.014405(15) 0.562367(12) 0.01361(7) Uani 1 1 d .
Cl1 Cl 0.80646(4) -0.13664(5) 0.59817(4) 0.02199(18) Uani 1 1 d .
P1 P 0.83760(4) 0.05139(5) 0.53195(4) 0.01691(19) Uani 1 1 d .
P2 P 0.64836(4) -0.06352(5) 0.55447(4) 0.0193(2) Uani 1 1 d .
P3 P 0.74125(4) 0.03211(5) 0.66822(4) 0.01553(18) Uani 1 1 d .
O1 O 0.83565(10) 0.06959(13) 0.45142(10) 0.0231(5) Uani 1 1 d .
O2 O 0.63238(11) -0.10083(17) 0.48197(12) 0.0458(8) Uani 1 1 d .
N1 N 0.76292(12) -0.06399(15) 0.46121(12) 0.0184(6) Uani 1 1 d .
H1B H 0.8043 -0.0754 0.4624 0.022 Uiso 1 1 calc R
C1 C 0.91338(14) 0.00484(19) 0.52937(16) 0.0235(8) Uani 1 1 d .
H1A H 0.9418 0.0428 0.5085 0.028 Uiso 1 1 calc R
C2 C 0.85591(16) 0.14883(19) 0.56397(17) 0.0258(8) Uani 1 1 d .
H2A H 0.8529 0.1465 0.6135 0.031 Uiso 1 1 calc R
C3 C 0.61730(15) -0.13926(19) 0.61018(17) 0.0245(8) Uani 1 1 d .
H3A H 0.6207 -0.1199 0.6569 0.029 Uiso 1 1 calc R
C4 C 0.58299(15) 0.0028(2) 0.54762(16) 0.0258(8) Uani 1 1 d .
H4A H 0.5484 -0.0295 0.5312 0.031 Uiso 1 1 calc R
C5 C 0.77853(15) 0.0677(2) 0.41580(16) 0.0242(8) Uani 1 1 d .
H5A H 0.7829 0.0960 0.3734 0.029 Uiso 1 1 calc R
H5B H 0.7469 0.0939 0.4424 0.029 Uiso 1 1 calc R
C6 C 0.75891(16) -0.0138(2) 0.40173(16) 0.0263(8) Uani 1 1 d .
H6A H 0.7164 -0.0134 0.3853 0.032 Uiso 1 1 calc R
H6B H 0.7849 -0.0354 0.3662 0.032 Uiso 1 1 calc R
C7 C 0.66874(16) -0.1404(2) 0.43532(17) 0.0293(9) Uani 1 1 d .
H7A H 0.6620 -0.1169 0.3911 0.035 Uiso 1 1 calc R
H7B H 0.6543 -0.1944 0.4328 0.035 Uiso 1 1 calc R
C8 C 0.73574(16) -0.1414(2) 0.44886(17) 0.0268(8) Uani 1 1 d .
H8A H 0.7435 -0.1744 0.4881 0.032 Uiso 1 1 calc R
H8B H 0.7566 -0.1652 0.4104 0.032 Uiso 1 1 calc R
C9 C 0.93803(15) -0.0114(2) 0.59904(17) 0.0306(9) Uani 1 1 d .
H9A H 0.9782 -0.0357 0.5957 0.046 Uiso 1 1 calc R
H9B H 0.9101 -0.0461 0.6224 0.046 Uiso 1 1 calc R
H9C H 0.9416 0.0371 0.6237 0.046 Uiso 1 1 calc R
C10 C 0.91505(15) -0.0679(2) 0.48597(17) 0.0299(9) Uani 1 1 d .
H10A H 0.9563 -0.0895 0.4864 0.045 Uiso 1 1 calc R
H10B H 0.9036 -0.0546 0.4403 0.045 Uiso 1 1 calc R
H10C H 0.8864 -0.1060 0.5035 0.045 Uiso 1 1 calc R
C11 C 0.91914(17) 0.1805(2) 0.5473(2) 0.0464(11) Uani 1 1 d .
H11A H 0.9239 0.2318 0.5669 0.070 Uiso 1 1 calc R
H11B H 0.9236 0.1840 0.4989 0.070 Uiso 1 1 calc R
H11C H 0.9504 0.1459 0.5653 0.070 Uiso 1 1 calc R
C12 C 0.80837(17) 0.2063(2) 0.54007(19) 0.0329(9) Uani 1 1 d .
H12A H 0.8181 0.2575 0.5575 0.049 Uiso 1 1 calc R
H12B H 0.7681 0.1905 0.5559 0.049 Uiso 1 1 calc R
H12C H 0.8083 0.2078 0.4914 0.049 Uiso 1 1 calc R
C13 C 0.55063(16) -0.1615(2) 0.5980(2) 0.0384(10) Uani 1 1 d .
H13A H 0.5385 -0.2013 0.6299 0.058 Uiso 1 1 calc R
H13B H 0.5460 -0.1814 0.5527 0.058 Uiso 1 1 calc R
H13C H 0.5247 -0.1160 0.6036 0.058 Uiso 1 1 calc R
C14 C 0.65725(17) -0.2117(2) 0.6046(2) 0.0384(10) Uani 1 1 d .
H14A H 0.6414 -0.2518 0.6341 0.058 Uiso 1 1 calc R
H14B H 0.6991 -0.1990 0.6175 0.058 Uiso 1 1 calc R
H14C H 0.6567 -0.2303 0.5586 0.058 Uiso 1 1 calc R
C15 C 0.59182(17) 0.0648(2) 0.49502(19) 0.0404(10) Uani 1 1 d .
H15A H 0.5557 0.0979 0.4933 0.061 Uiso 1 1 calc R
H15B H 0.5979 0.0405 0.4516 0.061 Uiso 1 1 calc R
H15C H 0.6276 0.0960 0.5063 0.061 Uiso 1 1 calc R
C16 C 0.56110(16) 0.0371(2) 0.61337(19) 0.0353(9) Uani 1 1 d .
H16A H 0.5263 0.0711 0.6051 0.053 Uiso 1 1 calc R
H16B H 0.5942 0.0667 0.6339 0.053 Uiso 1 1 calc R
H16C H 0.5488 -0.0046 0.6433 0.053 Uiso 1 1 calc R
C17 C 0.81378(15) 0.04327(18) 0.71644(14) 0.0171(7) Uani 1 1 d .
C18 C 0.83867(15) 0.1146(2) 0.73144(16) 0.0254(8) Uani 1 1 d .
H18A H 0.8180 0.1599 0.7176 0.030 Uiso 1 1 calc R
C19 C 0.89298(16) 0.1213(2) 0.76613(18) 0.0318(9) Uani 1 1 d .
H19A H 0.9090 0.1710 0.7757 0.038 Uiso 1 1 calc R
C20 C 0.92392(17) 0.0569(2) 0.78686(17) 0.0332(9) Uani 1 1 d .
H20A H 0.9609 0.0617 0.8111 0.040 Uiso 1 1 calc R
C21 C 0.90058(16) -0.0148(2) 0.77212(18) 0.0331(9) Uani 1 1 d .
H21A H 0.9213 -0.0598 0.7866 0.040 Uiso 1 1 calc R
C22 C 0.84682(15) -0.0211(2) 0.73607(17) 0.0268(8) Uani 1 1 d .
H22A H 0.8322 -0.0708 0.7245 0.032 Uiso 1 1 calc R
C23 C 0.70754(14) 0.12776(18) 0.68529(15) 0.0179(7) Uani 1 1 d .
C24 C 0.68132(14) 0.17096(18) 0.63541(16) 0.0191(7) Uani 1 1 d .
H24A H 0.6810 0.1517 0.5912 0.023 Uiso 1 1 calc R
C25 C 0.65522(16) 0.24242(19) 0.64875(18) 0.0279(8) Uani 1 1 d .
H25A H 0.6371 0.2714 0.6138 0.033 Uiso 1 1 calc R
C26 C 0.65566(16) 0.27079(19) 0.71209(18) 0.0280(9) Uani 1 1 d .
H26A H 0.6382 0.3198 0.7209 0.034 Uiso 1 1 calc R
C27 C 0.68135(16) 0.22888(19) 0.76346(17) 0.0245(8) Uani 1 1 d .
H27A H 0.6814 0.2487 0.8075 0.029 Uiso 1 1 calc R
C28 C 0.70693(15) 0.15772(18) 0.74990(16) 0.0208(7) Uani 1 1 d .
H28A H 0.7244 0.1287 0.7851 0.025 Uiso 1 1 calc R
C29 C 0.69623(14) -0.02747(18) 0.72766(14) 0.0176(7) Uani 1 1 d .
C30 C 0.71379(15) -0.10354(19) 0.73956(16) 0.0229(8) Uani 1 1 d .
H30A H 0.7486 -0.1239 0.7179 0.027 Uiso 1 1 calc R
C31 C 0.68090(17) -0.1497(2) 0.78265(17) 0.0285(8) Uani 1 1 d .
H31A H 0.6941 -0.2009 0.7912 0.034 Uiso 1 1 calc R
C32 C 0.62946(17) -0.1224(2) 0.81315(17) 0.0326(9) Uani 1 1 d .
H32A H 0.6075 -0.1541 0.8432 0.039 Uiso 1 1 calc R
C33 C 0.61019(17) -0.0491(2) 0.79992(17) 0.0303(9) Uani 1 1 d .
H33A H 0.5736 -0.0307 0.8193 0.036 Uiso 1 1 calc R
C34 C 0.64370(15) -0.00125(19) 0.75837(15) 0.0236(8) Uani 1 1 d .
H34A H 0.6304 0.0501 0.7509 0.028 Uiso 1 1 calc R
H100 H 0.7175(14) 0.0583(17) 0.5311(15) 0.027(9) Uiso 1 1 d .

loop_
_atom_site_aniso_label
_atom_site_aniso_U_11
_atom_site_aniso_U_22
_atom_site_aniso_U_33
_atom_site_aniso_U_23
_atom_site_aniso_U_13
_atom_site_aniso_U_12
Ru1 0.01484(13) 0.01461(13) 0.01137(12) 0.00005(11) -0.00048(9) 0.00145(11)
Cl1 0.0232(4) 0.0207(4) 0.0221(4) 0.0045(3) -0.0005(3) 0.0049(3)
P1 0.0159(4) 0.0212(5) 0.0136(4) 0.0008(3) -0.0003(3) -0.0010(3)
P2 0.0167(5) 0.0245(5) 0.0167(4) -0.0023(4) -0.0019(4) -0.0001(4)
P3 0.0187(4) 0.0157(5) 0.0122(4) -0.0001(3) -0.0006(3) 0.0013(3)
O1 0.0237(13) 0.0312(14) 0.0143(12) 0.0028(10) -0.0004(10) -0.0043(10)
O2 0.0229(15) 0.080(2) 0.0340(15) -0.0296(15) -0.0004(12) -0.0045(14)
N1 0.0201(15) 0.0196(15) 0.0155(14) -0.0024(11) 0.0009(11) 0.0004(12)
C1 0.0180(17) 0.026(2) 0.0261(19) 0.0024(15) 0.0026(14) -0.0004(14)
C2 0.035(2) 0.0204(19) 0.0218(19) -0.0030(15) -0.0009(16) -0.0061(16)
C3 0.0177(18) 0.024(2) 0.032(2) 0.0058(16) -0.0004(15) -0.0048(15)
C4 0.0169(17) 0.033(2) 0.0273(19) 0.0065(16) -0.0065(14) 0.0003(15)
C5 0.027(2) 0.031(2) 0.0150(17) 0.0072(15) -0.0009(15) -0.0015(16)
C6 0.031(2) 0.034(2) 0.0136(17) 0.0052(16) -0.0019(14) -0.0042(17)
C7 0.036(2) 0.032(2) 0.0199(19) -0.0082(16) 0.0013(16) -0.0092(17)
C8 0.035(2) 0.023(2) 0.0228(19) -0.0080(15) 0.0039(16) 0.0019(16)
C9 0.0191(18) 0.044(2) 0.029(2) 0.0029(18) -0.0020(15) 0.0015(17)
C10 0.0179(19) 0.040(2) 0.032(2) -0.0013(17) 0.0042(16) 0.0049(16)
C11 0.030(2) 0.035(3) 0.074(3) 0.000(2) -0.003(2) -0.0133(19)
C12 0.033(2) 0.020(2) 0.045(2) 0.0005(17) 0.0092(18) 0.0000(17)
C13 0.029(2) 0.035(2) 0.051(3) 0.010(2) -0.0029(19) -0.0112(18)
C14 0.030(2) 0.026(2) 0.060(3) 0.0077(19) 0.001(2) -0.0029(17)
C15 0.028(2) 0.045(3) 0.048(3) 0.021(2) -0.0095(19) 0.0013(18)
C16 0.023(2) 0.034(2) 0.049(3) -0.0035(19) 0.0006(18) 0.0080(16)
C17 0.0241(18) 0.0186(18) 0.0087(15) 0.0007(13) 0.0022(13) 0.0013(14)
C18 0.027(2) 0.021(2) 0.028(2) -0.0029(15) -0.0011(16) 0.0017(15)
C19 0.028(2) 0.031(2) 0.037(2) -0.0142(17) -0.0018(17) -0.0072(17)
C20 0.024(2) 0.054(3) 0.021(2) -0.0030(18) -0.0041(16) -0.0048(19)
C21 0.030(2) 0.034(2) 0.036(2) 0.0078(18) -0.0093(17) 0.0034(18)
C22 0.0242(19) 0.024(2) 0.032(2) 0.0038(16) -0.0070(15) -0.0048(16)
C23 0.0193(17) 0.0167(18) 0.0176(17) 0.0006(13) 0.0010(14) -0.0005(13)
C24 0.0227(18) 0.0171(18) 0.0174(17) -0.0039(14) 0.0012(14) -0.0007(14)
C25 0.032(2) 0.0173(19) 0.035(2) 0.0040(16) -0.0060(17) 0.0060(15)
C26 0.027(2) 0.0129(18) 0.045(2) -0.0101(17) 0.0046(17) 0.0010(15)
C27 0.029(2) 0.022(2) 0.0219(18) -0.0090(15) 0.0050(15) 0.0008(15)
C28 0.0238(19) 0.0216(19) 0.0170(17) -0.0010(14) 0.0001(14) -0.0002(14)
C29 0.0234(18) 0.0198(19) 0.0096(15) 0.0017(13) -0.0009(13) -0.0032(14)
C30 0.0249(19) 0.0204(19) 0.0233(19) 0.0015(15) 0.0003(15) 0.0006(15)
C31 0.037(2) 0.0182(19) 0.030(2) 0.0083(16) -0.0012(17) -0.0042(16)
C32 0.035(2) 0.039(2) 0.025(2) 0.0127(17) 0.0064(17) -0.0078(18)
C33 0.030(2) 0.034(2) 0.027(2) 0.0005(17) 0.0103(16) -0.0025(17)
C34 0.0281(19) 0.023(2) 0.0196(17) -0.0030(14) 0.0005(14) -0.0023(15)

loop_
_atom_type_symbol
_atom_type_description
_atom_type_scat_dispersion_real
_atom_type_scat_dispersion_imag
_atom_type_scat_source
C C 0.0033 0.0016 'International Tables Vol C Tables 4.2.6.8 and 6.1.1.4'
H H 0.0000 0.0000 'International Tables Vol C Tables 4.2.6.8 and 6.1.1.4'
O O 0.0106 0.0060 'International Tables Vol C Tables 4.2.6.8 and 6.1.1.4'
P P 0.1023 0.0942 'International Tables Vol C Tables 4.2.6.8 and 6.1.1.4'
Cl Cl 0.1484 0.1585 'International Tables Vol C Tables 4.2.6.8 and 6.1.1.4'
Ru Ru -1.2594 0.8363 'International Tables Vol C Tables 4.2.6.8 and 6.1.1.4'
N N 0.0061 0.0033 'International Tables Vol C Tables 4.2.6.8 and 6.1.1.4'

loop_
_geom_angle_atom_site_label_1
_geom_angle_atom_site_label_2
_geom_angle_atom_site_label_3
_geom_angle
N1 Ru1 P3 175.11(7)
N1 Ru1 P1 80.07(7)
P3 Ru1 P1 97.46(3)
N1 Ru1 P2 86.32(7)
P3 Ru1 P2 97.19(3)
P1 Ru1 P2 159.08(3)
N1 Ru1 Cl1 82.24(7)
P3 Ru1 Cl1 93.73(3)
P1 Ru1 Cl1 93.40(3)
P2 Ru1 Cl1 100.46(3)
N1 Ru1 H100 90.4(11)
P3 Ru1 H100 93.4(11)
P1 Ru1 H100 82.2(11)
P2 Ru1 H100 82.1(11)
Cl1 Ru1 H100 172.0(11)
O1 P1 C1 94.40(13)
O1 P1 C2 99.88(14)
C1 P1 C2 102.35(16)
O1 P1 Ru1 109.21(9)
C1 P1 Ru1 123.09(11)
C2 P1 Ru1 122.19(12)
O2 P2 C4 90.90(15)
O2 P2 C3 100.37(16)
C4 P2 C3 101.52(15)
O2 P2 Ru1 113.63(10)
C4 P2 Ru1 120.18(12)
C3 P2 Ru1 123.91(11)
C23 P3 C29 99.51(14)
C23 P3 C17 98.70(14)
C29 P3 C17 100.17(14)
C23 P3 Ru1 121.24(10)
C29 P3 Ru1 116.05(10)
C17 P3 Ru1 117.39(10)
C5 O1 P1 120.2(2)
C7 O2 P2 131.8(2)
C6 N1 C8 111.9(2)
C6 N1 Ru1 120.0(2)
C8 N1 Ru1 116.14(19)
C6 N1 H1B 101.7
C8 N1 H1B 101.7
Ru1 N1 H1B 101.7
C9 C1 C10 111.2(3)
C9 C1 P1 111.8(2)
C10 C1 P1 113.4(2)
C9 C1 H1A 106.7
C10 C1 H1A 106.7
P1 C1 H1A 106.7
C12 C2 C11 108.5(3)
C12 C2 P1 109.9(2)
C11 C2 P1 116.6(3)
C12 C2 H2A 107.2
C11 C2 H2A 107.2
P1 C2 H2A 107.2
C13 C3 C14 109.1(3)
C13 C3 P2 115.7(2)
C14 C3 P2 108.9(2)
C13 C3 H3A 107.6
C14 C3 H3A 107.6
P2 C3 H3A 107.6
C15 C4 C16 111.6(3)
C15 C4 P2 113.1(2)
C16 C4 P2 115.1(2)
C15 C4 H4A 105.3
C16 C4 H4A 105.3
P2 C4 H4A 105.3
O1 C5 C6 111.2(3)
O1 C5 H5A 109.4
C6 C5 H5A 109.4
O1 C5 H5B 109.4
C6 C5 H5B 109.4
H5A C5 H5B 108.0
N1 C6 C5 112.6(3)
N1 C6 H6A 109.1
C5 C6 H6A 109.1
N1 C6 H6B 109.1
C5 C6 H6B 109.1
H6A C6 H6B 107.8
O2 C7 C8 116.2(3)
O2 C7 H7A 108.2
C8 C7 H7A 108.2
O2 C7 H7B 108.2
C8 C7 H7B 108.2
H7A C7 H7B 107.4
N1 C8 C7 114.4(3)
N1 C8 H8A 108.7
C7 C8 H8A 108.7
N1 C8 H8B 108.7
C7 C8 H8B 108.7
H8A C8 H8B 107.6
C1 C9 H9A 109.5
C1 C9 H9B 109.5
H9A C9 H9B 109.5
C1 C9 H9C 109.5
H9A C9 H9C 109.5
H9B C9 H9C 109.5
C1 C10 H10A 109.5
C1 C10 H10B 109.5
H10A C10 H10B 109.5
C1 C10 H10C 109.5
H10A C10 H10C 109.5
H10B C10 H10C 109.5
C2 C11 H11A 109.5
C2 C11 H11B 109.5
H11A C11 H11B 109.5
C2 C11 H11C 109.5
H11A C11 H11C 109.5
H11B C11 H11C 109.5
C2 C12 H12A 109.5
C2 C12 H12B 109.5
H12A C12 H12B 109.5
C2 C12 H12C 109.5
H12A C12 H12C 109.5
H12B C12 H12C 109.5
C3 C13 H13A 109.5
C3 C13 H13B 109.5
H13A C13 H13B 109.5
C3 C13 H13C 109.5
H13A C13 H13C 109.5
H13B C13 H13C 109.5
C3 C14 H14A 109.5
C3 C14 H14B 109.5
H14A C14 H14B 109.5
C3 C14 H14C 109.5
H14A C14 H14C 109.5
H14B C14 H14C 109.5
C4 C15 H15A 109.5
C4 C15 H15B 109.5
H15A C15 H15B 109.5
C4 C15 H15C 109.5
H15A C15 H15C 109.5
H15B C15 H15C 109.5
C4 C16 H16A 109.5
C4 C16 H16B 109.5
H16A C16 H16B 109.5
C4 C16 H16C 109.5
H16A C16 H16C 109.5
H16B C16 H16C 109.5
C18 C17 C22 116.8(3)
C18 C17 P3 122.6(2)
C22 C17 P3 120.5(2)
C19 C18 C17 121.6(3)
C19 C18 H18A 119.2
C17 C18 H18A 119.2
C20 C19 C18 120.6(3)
C20 C19 H19A 119.7
C18 C19 H19A 119.7
C19 C20 C21 119.1(3)
C19 C20 H20A 120.4
C21 C20 H20A 120.4
C20 C21 C22 119.9(3)
C20 C21 H21A 120.0
C22 C21 H21A 120.0
C21 C22 C17 121.9(3)
C21 C22 H22A 119.1
C17 C22 H22A 119.1
C24 C23 C28 118.0(3)
C24 C23 P3 121.3(2)
C28 C23 P3 120.7(2)
C23 C24 C25 121.0(3)
C23 C24 H24A 119.5
C25 C24 H24A 119.5
C26 C25 C24 119.9(3)
C26 C25 H25A 120.0
C24 C25 H25A 120.0
C25 C26 C27 120.6(3)
C25 C26 H26A 119.7
C27 C26 H26A 119.7
C26 C27 C28 119.1(3)
C26 C27 H27A 120.4
C28 C27 H27A 120.4
C27 C28 C23 121.3(3)
C27 C28 H28A 119.4
C23 C28 H28A 119.4
C34 C29 C30 117.6(3)
C34 C29 P3 123.1(2)
C30 C29 P3 119.2(2)
C31 C30 C29 120.7(3)
C31 C30 H30A 119.7
C29 C30 H30A 119.7
C32 C31 C30 120.8(3)
C32 C31 H31A 119.6
C30 C31 H31A 119.6
C33 C32 C31 119.3(3)
C33 C32 H32A 120.4
C31 C32 H32A 120.4
C32 C33 C34 120.6(3)
C32 C33 H33A 119.7
C34 C33 H33A 119.7
C29 C34 C33 120.9(3)
C29 C34 H34A 119.5
C33 C34 H34A 119.5

loop_
_geom_bond_atom_site_label_1
_geom_bond_atom_site_label_2
_geom_bond_distance
Ru1 N1 2.234(2)
Ru1 P3 2.2838(8)
Ru1 P1 2.3526(9)
Ru1 P2 2.3595(9)
Ru1 Cl1 2.5785(8)
Ru1 H100 1.56(3)
P1 O1 1.651(2)
P1 C1 1.851(3)
P1 C2 1.854(3)
P2 O2 1.634(2)
P2 C4 1.846(3)
P2 C3 1.859(3)
P3 C23 1.850(3)
P3 C29 1.867(3)
P3 C17 1.873(3)
O1 C5 1.444(4)
O2 C7 1.413(4)
N1 C6 1.483(4)
N1 C8 1.491(4)
N1 H1B 0.9300
C1 C9 1.528(4)
C1 C10 1.536(5)
C1 H1A 1.0000
C2 C12 1.521(5)
C2 C11 1.532(5)
C2 H2A 1.0000
C3 C13 1.533(4)
C3 C14 1.537(5)
C3 H3A 1.0000
C4 C15 1.522(5)
C4 C16 1.530(5)
C4 H4A 1.0000
C5 C6 1.506(5)
C5 H5A 0.9900
C5 H5B 0.9900
C6 H6A 0.9900
C6 H6B 0.9900
C7 C8 1.496(5)
C7 H7A 0.9900
C7 H7B 0.9900
C8 H8A 0.9900
C8 H8B 0.9900
C9 H9A 0.9800
C9 H9B 0.9800
C9 H9C 0.9800
C10 H10A 0.9800
C10 H10B 0.9800
C10 H10C 0.9800
C11 H11A 0.9800
C11 H11B 0.9800
C11 H11C 0.9800
C12 H12A 0.9800
C12 H12B 0.9800
C12 H12C 0.9800
C13 H13A 0.9800
C13 H13B 0.9800
C13 H13C 0.9800
C14 H14A 0.9800
C14 H14B 0.9800
C14 H14C 0.9800
C15 H15A 0.9800
C15 H15B 0.9800
C15 H15C 0.9800
C16 H16A 0.9800
C16 H16B 0.9800
C16 H16C 0.9800
C17 C18 1.386(4)
C17 C22 1.389(4)
C18 C19 1.385(5)
C18 H18A 0.9500
C19 C20 1.373(5)
C19 H19A 0.9500
C20 C21 1.378(5)
C20 H20A 0.9500
C21 C22 1.388(4)
C21 H21A 0.9500
C22 H22A 0.9500
C23 C24 1.378(4)
C23 C28 1.400(4)
C24 C25 1.393(4)
C24 H24A 0.9500
C25 C26 1.367(5)
C25 H25A 0.9500
C26 C27 1.383(5)
C26 H26A 0.9500
C27 C28 1.384(4)
C27 H27A 0.9500
C28 H28A 0.9500
C29 C34 1.387(4)
C29 C30 1.396(4)
C30 C31 1.386(4)
C30 H30A 0.9500
C31 C32 1.372(5)
C31 H31A 0.9500
C32 C33 1.367(5)
C32 H32A 0.9500
C33 C34 1.391(5)
C33 H33A 0.9500
C34 H34A 0.9500

loop_
_platon_squeeze_void_nr
_platon_squeeze_void_average_x
_platon_squeeze_void_average_y
_platon_squeeze_void_average_z
_platon_squeeze_void_volume
_platon_squeeze_void_count_electrons
_platon_squeeze_void_content
1 0.500 0.239 0.750 219 70 ' '
2 1.000 0.261 0.250 219 70 ' '
3 0.500 0.196 0.250 27 3 ' '
4 0.000 0.304 0.750 27 3 ' '
5 0.000 0.738 0.750 219 70 ' '
6 0.500 0.761 0.250 219 70 ' '
7 0.000 0.696 0.250 27 3 ' '
8 0.500 0.804 0.750 27 3 ' '
